data_2229964
loop_
_publ_author_name
'Li, Zhao'
'Nie, Wanli'
'Borzov, Maxim V.'

_publ_section_title
;
 <i>rac</i>-(<i>OC</i>-6-33)-bis[2-(<i>N</i>-Benzylmethyliminomethyl-\k<i>N</i>)-1<i>H</i>-imidazol-1-ido-\k<i>N</i>^1^]bis(ethylamido)titanium(IV)
;
_journal_coeditor_code DN2674
_journal_issue 5
_journal_name_full 'Acta Crystallographica Section E'
_journal_page_first m590
_journal_page_last m591
_journal_paper_doi 10.1107/S1600536811013183
_journal_volume 67
_journal_year 2011
_chemical_formula_iupac '[Ti (C4 H10 N)2 (C11 H10 N3)2]'
_chemical_formula_moiety 'C30 H40 N8 Ti'
_chemical_formula_sum 'C30 H40 N8 Ti'
_chemical_formula_weight 560.60
_chemical_name_systematic
;
<i>rac</i>-(<i>OC</i>-6-33)-Bis[2-(<i>N</i>-benzyliminomethyl-\k<i>N</i>)-
1<i>H</i>-imidazol-1-ido-\k<i>N</i>^1^]bis(ethylamido)titanium(IV)
;
_space_group_IT_number 2
_symmetry_cell_setting triclinic
_symmetry_space_group_name_Hall '-P 1'
_symmetry_space_group_name_H-M 'P -1'
_atom_sites_solution_hydrogens geom
_atom_sites_solution_primary direct
_atom_sites_solution_secondary difmap
_audit_creation_method SHELXL-97
_cell_angle_alpha 102.931(2)
_cell_angle_beta 102.082(2)
_cell_angle_gamma 93.184(2)
_cell_formula_units_Z 2
_cell_length_a 9.6465(9)
_cell_length_b 10.3796(10)
_cell_length_c 16.3341(16)
_cell_measurement_reflns_used 4167
_cell_measurement_temperature 296(2)
_cell_measurement_theta_max 27.82
_cell_measurement_theta_min 2.27
_cell_volume 1549.7(3)
_computing_cell_refinement 'SAINT-Plus (Bruker, 2007)'
_computing_data_collection 'APEX2 (Bruker, 2007)'
_computing_data_reduction 'SAINT-Plus (Bruker, 2007)'
_computing_molecular_graphics
;
SHELXTL97 (Sheldrick, 2008) and <i>OLEX2</i> (Dolomanov <i>et al.</i>,
2009)
;
_computing_publication_material
;
SHELXTL97 (Sheldrick, 2008) and <i>OLEX2</i> (Dolomanov <i>et al.</i>,
2009)
;
_computing_structure_refinement 'SHELXL97 (Sheldrick, 2008)'
_computing_structure_solution 'SHELXS97 (Sheldrick, 2008)'
_diffrn_ambient_temperature 296(2)
_diffrn_detector_area_resol_mean 8.333
_diffrn_measured_fraction_theta_full 0.988
_diffrn_measured_fraction_theta_max 0.988
_diffrn_measurement_device_type 'BRUKER SMART APEXII'
_diffrn_measurement_method 'phi and omega scans'
_diffrn_radiation_monochromator graphite
_diffrn_radiation_source 'fine-focus sealed tube'
_diffrn_radiation_type MoK\a
_diffrn_radiation_wavelength 0.71073
_diffrn_reflns_av_R_equivalents 0.0289
_diffrn_reflns_av_sigmaI/netI 0.0744
_diffrn_reflns_limit_h_max 11
_diffrn_reflns_limit_h_min -11
_diffrn_reflns_limit_k_max 12
_diffrn_reflns_limit_k_min -8
_diffrn_reflns_limit_l_max 19
_diffrn_reflns_limit_l_min -19
_diffrn_reflns_number 7867
_diffrn_reflns_theta_full 25.10
_diffrn_reflns_theta_max 25.10
_diffrn_reflns_theta_min 2.02
_diffrn_standards_number 0
_exptl_absorpt_coefficient_mu 0.308
_exptl_absorpt_correction_T_max 0.9581
_exptl_absorpt_correction_T_min 0.8998
_exptl_absorpt_correction_type multi-scan
_exptl_absorpt_process_details '(SADABS; Sheldrick, 1996)'
_exptl_crystal_colour orange
_exptl_crystal_density_diffrn 1.201
_exptl_crystal_density_method 'not measured'
_exptl_crystal_description block
_exptl_crystal_F_000 596
_exptl_crystal_size_max 0.35
_exptl_crystal_size_mid 0.24
_exptl_crystal_size_min 0.14
_refine_diff_density_max 0.273
_refine_diff_density_min -0.247
_refine_ls_extinction_method none
_refine_ls_goodness_of_fit_ref 0.939
_refine_ls_hydrogen_treatment constr
_refine_ls_matrix_type full
_refine_ls_number_parameters 356
_refine_ls_number_reflns 5478
_refine_ls_number_restraints 0
_refine_ls_restrained_S_all 0.939
_refine_ls_R_factor_all 0.0910
_refine_ls_R_factor_gt 0.0443
_refine_ls_shift/su_max 0.001
_refine_ls_shift/su_mean 0.000
_refine_ls_structure_factor_coef Fsqd
_refine_ls_weighting_details 'calc w=1/[\s^2^(Fo^2^)+(0.0394P)^2^+0.0000P] where P=(Fo^2^+2Fc^2^)/3'
_refine_ls_weighting_scheme calc
_refine_ls_wR_factor_gt 0.0897
_refine_ls_wR_factor_ref 0.0997
_reflns_number_gt 3387
_reflns_number_total 5478
_reflns_threshold_expression >2sigma(I)
_cod_data_source_file dn2674.cif
_cod_data_source_block I
_cod_database_code 2229964
_cod_database_fobs_code 2229964

loop_
_symmetry_equiv_pos_as_xyz
'x, y, z'
'-x, -y, -z'

loop_
_atom_site_type_symbol
_atom_site_label
_atom_site_fract_x
_atom_site_fract_y
_atom_site_fract_z
_atom_site_U_iso_or_equiv
_atom_site_adp_type
_atom_site_calc_flag
_atom_site_refinement_flags
_atom_site_occupancy
_atom_site_disorder_assembly
_atom_site_disorder_group
Ti Ti1 0.67106(5) 0.95033(5) 0.77116(3) 0.03941(15) Uani d . 1 . .
N N1 0.8932(2) 0.9452(2) 0.81198(12) 0.0408(5) Uani d . 1 . .
N N2 1.0873(2) 0.8371(2) 0.79390(15) 0.0529(6) Uani d . 1 . .
N N3 0.7318(2) 0.79631(19) 0.66290(12) 0.0416(5) Uani d . 1 . .
N N4 0.4688(2) 0.9508(2) 0.69011(12) 0.0413(5) Uani d . 1 . .
N N5 0.3353(3) 1.0264(2) 0.58256(15) 0.0617(7) Uani d . 1 . .
N N6 0.7129(2) 1.0613(2) 0.67001(13) 0.0425(5) Uani d . 1 . .
N N7 0.6114(2) 0.8134(2) 0.81961(13) 0.0439(5) Uani d . 1 . .
N N8 0.6623(2) 1.1057(2) 0.85617(12) 0.0439(5) Uani d . 1 . .
C C1 0.9513(3) 0.8501(2) 0.76137(16) 0.0409(6) Uani d . 1 . .
C C2 1.0016(3) 0.9955(3) 0.88178(16) 0.0492(7) Uani d . 1 . .
H H2 0.9975 1.0629 0.9292 0.059 Uiso calc . 1 . .
C C3 1.1177(3) 0.9302(3) 0.87046(19) 0.0576(8) Uani d . 1 . .
H H3 1.2055 0.9469 0.9097 0.069 Uiso calc . 1 . .
C C4 0.8635(3) 0.7761(2) 0.68127(16) 0.0457(7) Uani d . 1 . .
H H4 0.9008 0.7145 0.6432 0.055 Uiso calc . 1 . .
C C5 0.6388(3) 0.7312(3) 0.57744(17) 0.0595(8) Uani d . 1 . .
H H5A 0.6090 0.7998 0.5479 0.071 Uiso calc R 1 . .
H H5B 0.5537 0.6876 0.5866 0.071 Uiso calc R 1 . .
C C6 0.7024(3) 0.6313(3) 0.51933(15) 0.0424(6) Uani d . 1 . .
C C7 0.6961(3) 0.5009(3) 0.52388(18) 0.0561(7) Uani d . 1 . .
H H7 0.6502 0.4748 0.5632 0.067 Uiso calc . 1 . .
C C8 0.7553(4) 0.4085(3) 0.4723(2) 0.0782(10) Uani d . 1 . .
H H8 0.7499 0.3207 0.4770 0.094 Uiso calc . 1 . .
C C9 0.8212(4) 0.4434(5) 0.4150(2) 0.0871(12) Uani d . 1 . .
H H9 0.8612 0.3796 0.3800 0.105 Uiso calc . 1 . .
C C10 0.8305(4) 0.5713(5) 0.4071(2) 0.0901(12) Uani d . 1 . .
H H10 0.8763 0.5949 0.3671 0.108 Uiso calc . 1 . .
C C11 0.7702(4) 0.6667(3) 0.4600(2) 0.0723(9) Uani d . 1 . .
H H11 0.7759 0.7543 0.4551 0.087 Uiso calc . 1 . .
C C12 0.4652(3) 1.0178(3) 0.62701(16) 0.0447(6) Uani d . 1 . .
C C13 0.3286(3) 0.9160(3) 0.68532(17) 0.0506(7) Uani d . 1 . .
H H13 0.2928 0.8692 0.7201 0.061 Uiso calc . 1 . .
C C14 0.2500(3) 0.9621(3) 0.6202(2) 0.0618(8) Uani d . 1 . .
H H14 0.1509 0.9509 0.6039 0.074 Uiso calc . 1 . .
C C15 0.5979(3) 1.0702(3) 0.61621(16) 0.0482(7) Uani d . 1 . .
H H15 0.6013 1.1101 0.5710 0.058 Uiso calc . 1 . .
C C16 0.8495(3) 1.1028(3) 0.65087(17) 0.0505(7) Uani d . 1 . .
H H16A 0.8329 1.1056 0.5907 0.061 Uiso calc R 1 . .
H H16B 0.9150 1.0369 0.6597 0.061 Uiso calc R 1 . .
C C17 0.9174(3) 1.2367(3) 0.70619(16) 0.0420(6) Uani d . 1 . .
C C18 0.8462(3) 1.3481(3) 0.70256(18) 0.0562(7) Uani d . 1 . .
H H18 0.7563 1.3397 0.6663 0.067 Uiso calc . 1 . .
C C19 0.9076(4) 1.4714(3) 0.7523(2) 0.0653(8) Uani d . 1 . .
H H19 0.8589 1.5456 0.7491 0.078 Uiso calc . 1 . .
C C20 1.0391(4) 1.4856(3) 0.8062(2) 0.0716(9) Uani d . 1 . .
H H20 1.0803 1.5691 0.8393 0.086 Uiso calc . 1 . .
C C21 1.1098(3) 1.3760(3) 0.8111(2) 0.0703(9) Uani d . 1 . .
H H21 1.1988 1.3847 0.8484 0.084 Uiso calc . 1 . .
C C22 1.0488(3) 1.2524(3) 0.76066(19) 0.0565(8) Uani d . 1 . .
H H22 1.0983 1.1786 0.7639 0.068 Uiso calc . 1 . .
C C23 0.5296(3) 0.6855(3) 0.77301(19) 0.0622(8) Uani d . 1 . .
H H23A 0.5953 0.6182 0.7681 0.075 Uiso calc R 1 . .
H H23B 0.4858 0.6915 0.7150 0.075 Uiso calc R 1 . .
C C24 0.4141(3) 0.6393(4) 0.8133(2) 0.0974(13) Uani d . 1 . .
H H24A 0.3581 0.5617 0.7745 0.146 Uiso calc R 1 . .
H H24B 0.3538 0.7087 0.8243 0.146 Uiso calc R 1 . .
H H24C 0.4570 0.6182 0.8666 0.146 Uiso calc R 1 . .
C C25 0.6712(3) 0.8214(3) 0.91142(17) 0.0575(8) Uani d . 1 . .
H H25A 0.5934 0.8079 0.9389 0.069 Uiso calc R 1 . .
H H25B 0.7185 0.9103 0.9385 0.069 Uiso calc R 1 . .
C C26 0.7767(3) 0.7214(3) 0.9281(2) 0.0741(9) Uani d . 1 . .
H H26A 0.7304 0.6328 0.9029 0.111 Uiso calc R 1 . .
H H26B 0.8106 0.7327 0.9892 0.111 Uiso calc R 1 . .
H H26C 0.8558 0.7355 0.9027 0.111 Uiso calc R 1 . .
C C27 0.7500(3) 1.2329(3) 0.87333(17) 0.0583(8) Uani d . 1 . .
H H27A 0.6945 1.2917 0.8445 0.070 Uiso calc R 1 . .
H H27B 0.8314 1.2174 0.8476 0.070 Uiso calc R 1 . .
C C28 0.8044(3) 1.3036(3) 0.96745(19) 0.0813(10) Uani d . 1 . .
H H28A 0.8729 1.3772 0.9724 0.122 Uiso calc R 1 . .
H H28B 0.8485 1.2428 0.9986 0.122 Uiso calc R 1 . .
H H28C 0.7261 1.3356 0.9910 0.122 Uiso calc R 1 . .
C C29 0.5402(3) 1.1148(3) 0.89731(18) 0.0582(8) Uani d . 1 . .
H H29A 0.5757 1.1442 0.9593 0.070 Uiso calc R 1 . .
H H29B 0.4895 1.0268 0.8850 0.070 Uiso calc R 1 . .
C C30 0.4360(3) 1.2086(3) 0.8683(2) 0.0849(11) Uani d . 1 . .
H H30A 0.4079 1.1864 0.8064 0.127 Uiso calc R 1 . .
H H30B 0.4807 1.2984 0.8884 0.127 Uiso calc R 1 . .
H H30C 0.3533 1.2005 0.8916 0.127 Uiso calc R 1 . .

loop_
_atom_site_aniso_label
_atom_site_aniso_U_11
_atom_site_aniso_U_22
_atom_site_aniso_U_33
_atom_site_aniso_U_12
_atom_site_aniso_U_13
_atom_site_aniso_U_23
Ti1 0.0373(3) 0.0441(3) 0.0362(3) 0.0076(2) 0.0114(2) 0.0048(2)
N1 0.0366(11) 0.0433(13) 0.0401(12) 0.0043(10) 0.0085(10) 0.0058(10)
N2 0.0379(13) 0.0595(16) 0.0599(15) 0.0086(11) 0.0096(11) 0.0125(12)
N3 0.0420(13) 0.0385(13) 0.0404(12) 0.0061(10) 0.0092(10) 0.0012(9)
N4 0.0366(12) 0.0443(13) 0.0416(12) 0.0087(10) 0.0103(10) 0.0051(10)
N5 0.0516(15) 0.0729(18) 0.0581(16) 0.0194(13) 0.0036(13) 0.0159(13)
N6 0.0431(13) 0.0416(13) 0.0435(13) 0.0068(10) 0.0166(11) 0.0049(10)
N7 0.0416(12) 0.0482(14) 0.0434(13) 0.0079(10) 0.0128(10) 0.0102(10)
N8 0.0448(13) 0.0472(14) 0.0386(12) 0.0076(11) 0.0141(10) 0.0032(10)
C1 0.0391(15) 0.0396(16) 0.0455(15) 0.0054(12) 0.0145(12) 0.0086(12)
C2 0.0430(16) 0.0553(18) 0.0435(15) 0.0028(14) 0.0054(13) 0.0047(13)
C3 0.0396(16) 0.067(2) 0.0599(19) 0.0002(15) -0.0002(14) 0.0154(16)
C4 0.0463(16) 0.0411(16) 0.0513(16) 0.0121(13) 0.0190(13) 0.0052(13)
C5 0.0564(18) 0.059(2) 0.0504(17) 0.0120(15) 0.0041(14) -0.0076(14)
C6 0.0495(16) 0.0390(17) 0.0353(14) 0.0104(13) 0.0079(12) 0.0022(12)
C7 0.068(2) 0.0449(19) 0.0528(17) 0.0056(15) 0.0137(15) 0.0063(14)
C8 0.085(3) 0.053(2) 0.083(3) 0.0220(19) 0.003(2) -0.0005(19)
C9 0.072(2) 0.100(3) 0.073(3) 0.029(2) 0.019(2) -0.018(2)
C10 0.093(3) 0.118(4) 0.064(2) 0.001(3) 0.042(2) 0.009(2)
C11 0.098(3) 0.061(2) 0.062(2) 0.0069(19) 0.0242(19) 0.0191(17)
C12 0.0457(16) 0.0457(17) 0.0404(15) 0.0101(13) 0.0075(13) 0.0063(13)
C13 0.0393(16) 0.0533(18) 0.0575(18) 0.0065(14) 0.0144(14) 0.0063(14)
C14 0.0370(16) 0.070(2) 0.071(2) 0.0150(15) 0.0053(15) 0.0059(17)
C15 0.0602(18) 0.0472(17) 0.0401(15) 0.0106(14) 0.0136(14) 0.0133(13)
C16 0.0518(17) 0.0512(18) 0.0540(17) 0.0053(14) 0.0225(14) 0.0140(14)
C17 0.0475(16) 0.0415(17) 0.0442(15) 0.0051(13) 0.0197(13) 0.0167(12)
C18 0.0552(18) 0.054(2) 0.0625(19) 0.0080(15) 0.0092(15) 0.0237(15)
C19 0.076(2) 0.047(2) 0.081(2) 0.0136(17) 0.0242(19) 0.0242(17)
C20 0.083(2) 0.051(2) 0.077(2) -0.0070(19) 0.027(2) 0.0038(17)
C21 0.057(2) 0.067(2) 0.076(2) -0.0044(17) -0.0002(16) 0.0124(18)
C22 0.0504(17) 0.0522(19) 0.072(2) 0.0127(15) 0.0154(15) 0.0210(16)
C23 0.0602(19) 0.059(2) 0.066(2) -0.0031(16) 0.0068(16) 0.0202(16)
C24 0.071(2) 0.107(3) 0.117(3) -0.022(2) 0.011(2) 0.052(3)
C25 0.0617(19) 0.063(2) 0.0530(18) 0.0099(15) 0.0175(15) 0.0194(15)
C26 0.071(2) 0.082(2) 0.071(2) 0.0200(19) 0.0022(17) 0.0321(18)
C27 0.069(2) 0.0525(19) 0.0522(17) 0.0082(16) 0.0216(15) 0.0034(14)
C28 0.086(2) 0.076(2) 0.067(2) -0.0043(19) 0.0150(18) -0.0107(17)
C29 0.0580(18) 0.060(2) 0.0598(18) 0.0188(15) 0.0255(15) 0.0065(15)
C30 0.068(2) 0.092(3) 0.096(3) 0.039(2) 0.0227(19) 0.012(2)

loop_
_atom_type_symbol
_atom_type_description
_atom_type_scat_dispersion_real
_atom_type_scat_dispersion_imag
_atom_type_scat_source
C C 0.0033 0.0016 'International Tables Vol C Tables 4.2.6.8 and 6.1.1.4'
H H 0.0000 0.0000 'International Tables Vol C Tables 4.2.6.8 and 6.1.1.4'
N N 0.0061 0.0033 'International Tables Vol C Tables 4.2.6.8 and 6.1.1.4'
Ti Ti 0.2776 0.4457 'International Tables Vol C Tables 4.2.6.8 and 6.1.1.4'

loop_
_geom_angle_atom_site_label_1
_geom_angle_atom_site_label_2
_geom_angle_atom_site_label_3
_geom_angle_site_symmetry_1
_geom_angle_site_symmetry_3
_geom_angle
_geom_angle_publ_flag
N7 Ti1 N8 . . 102.26(9) ?
N7 Ti1 N1 . . 97.40(8) ?
N8 Ti1 N1 . . 95.28(8) ?
N7 Ti1 N4 . . 94.93(8) ?
N8 Ti1 N4 . . 96.73(8) ?
N1 Ti1 N4 . . 160.55(8) ?
N7 Ti1 N3 . . 90.78(8) ?
N8 Ti1 N3 . . 164.61(8) ?
N1 Ti1 N3 . . 74.71(7) ?
N4 Ti1 N3 . . 90.18(7) ?
N7 Ti1 N6 . . 160.41(8) ?
N8 Ti1 N6 . . 95.38(8) ?
N1 Ti1 N6 . . 89.31(7) ?
N4 Ti1 N6 . . 74.39(7) ?
N3 Ti1 N6 . . 73.21(7) ?
C2 N1 C1 . . 103.6(2) ?
C2 N1 Ti1 . . 139.84(18) ?
C1 N1 Ti1 . . 115.71(15) ?
C1 N2 C3 . . 102.6(2) ?
C4 N3 C5 . . 120.8(2) ?
C4 N3 Ti1 . . 112.44(16) ?
C5 N3 Ti1 . . 126.65(16) ?
C12 N4 C13 . . 103.6(2) ?
C12 N4 Ti1 . . 116.54(16) ?
C13 N4 Ti1 . . 139.36(18) ?
C12 N5 C14 . . 102.8(2) ?
C15 N6 C16 . . 117.2(2) ?
C15 N6 Ti1 . . 112.47(17) ?
C16 N6 Ti1 . . 129.59(16) ?
C23 N7 C25 . . 113.6(2) ?
C23 N7 Ti1 . . 126.96(17) ?
C25 N7 Ti1 . . 118.60(17) ?
C27 N8 C29 . . 113.4(2) ?
C27 N8 Ti1 . . 125.74(16) ?
C29 N8 Ti1 . . 119.51(17) ?
N2 C1 N1 . . 114.7(2) ?
N2 C1 C4 . . 127.1(2) ?
N1 C1 C4 . . 118.2(2) ?
N1 C2 C3 . . 108.3(2) ?
N1 C2 H2 . . 125.9 ?
C3 C2 H2 . . 125.9 ?
N2 C3 C2 . . 110.8(2) ?
N2 C3 H3 . . 124.6 ?
C2 C3 H3 . . 124.6 ?
N3 C4 C1 . . 118.5(2) ?
N3 C4 H4 . . 120.8 ?
C1 C4 H4 . . 120.8 ?
N3 C5 C6 . . 116.3(2) ?
N3 C5 H5A . . 108.2 ?
C6 C5 H5A . . 108.2 ?
N3 C5 H5B . . 108.2 ?
C6 C5 H5B . . 108.2 ?
H5A C5 H5B . . 107.4 ?
C7 C6 C11 . . 117.8(2) ?
C7 C6 C5 . . 120.8(2) ?
C11 C6 C5 . . 121.4(3) ?
C8 C7 C6 . . 121.7(3) ?
C8 C7 H7 . . 119.1 ?
C6 C7 H7 . . 119.1 ?
C9 C8 C7 . . 120.2(3) ?
C9 C8 H8 . . 119.9 ?
C7 C8 H8 . . 119.9 ?
C8 C9 C10 . . 120.8(3) ?
C8 C9 H9 . . 119.6 ?
C10 C9 H9 . . 119.6 ?
C9 C10 C11 . . 119.3(3) ?
C9 C10 H10 . . 120.4 ?
C11 C10 H10 . . 120.4 ?
C6 C11 C10 . . 120.2(3) ?
C6 C11 H11 . . 119.9 ?
C10 C11 H11 . . 119.9 ?
N5 C12 N4 . . 114.9(2) ?
N5 C12 C15 . . 127.7(3) ?
N4 C12 C15 . . 117.5(2) ?
N4 C13 C14 . . 107.7(2) ?
N4 C13 H13 . . 126.2 ?
C14 C13 H13 . . 126.2 ?
N5 C14 C13 . . 111.1(2) ?
N5 C14 H14 . . 124.4 ?
C13 C14 H14 . . 124.4 ?
N6 C15 C12 . . 118.9(2) ?
N6 C15 H15 . . 120.6 ?
C12 C15 H15 . . 120.6 ?
N6 C16 C17 . . 112.8(2) ?
N6 C16 H16A . . 109.0 ?
C17 C16 H16A . . 109.0 ?
N6 C16 H16B . . 109.0 ?
C17 C16 H16B . . 109.0 ?
H16A C16 H16B . . 107.8 ?
C22 C17 C18 . . 118.2(2) ?
C22 C17 C16 . . 121.9(2) ?
C18 C17 C16 . . 119.9(2) ?
C19 C18 C17 . . 120.5(3) ?
C19 C18 H18 . . 119.8 ?
C17 C18 H18 . . 119.8 ?
C20 C19 C18 . . 120.6(3) ?
C20 C19 H19 . . 119.7 ?
C18 C19 H19 . . 119.7 ?
C19 C20 C21 . . 119.5(3) ?
C19 C20 H20 . . 120.3 ?
C21 C20 H20 . . 120.3 ?
C20 C21 C22 . . 120.0(3) ?
C20 C21 H21 . . 120.0 ?
C22 C21 H21 . . 120.0 ?
C17 C22 C21 . . 121.2(3) ?
C17 C22 H22 . . 119.4 ?
C21 C22 H22 . . 119.4 ?
N7 C23 C24 . . 115.6(3) ?
N7 C23 H23A . . 108.4 ?
C24 C23 H23A . . 108.4 ?
N7 C23 H23B . . 108.4 ?
C24 C23 H23B . . 108.4 ?
H23A C23 H23B . . 107.4 ?
C23 C24 H24A . . 109.5 ?
C23 C24 H24B . . 109.5 ?
H24A C24 H24B . . 109.5 ?
C23 C24 H24C . . 109.5 ?
H24A C24 H24C . . 109.5 ?
H24B C24 H24C . . 109.5 ?
N7 C25 C26 . . 114.5(2) ?
N7 C25 H25A . . 108.6 ?
C26 C25 H25A . . 108.6 ?
N7 C25 H25B . . 108.6 ?
C26 C25 H25B . . 108.6 ?
H25A C25 H25B . . 107.6 ?
C25 C26 H26A . . 109.5 ?
C25 C26 H26B . . 109.5 ?
H26A C26 H26B . . 109.5 ?
C25 C26 H26C . . 109.5 ?
H26A C26 H26C . . 109.5 ?
H26B C26 H26C . . 109.5 ?
N8 C27 C28 . . 115.8(2) ?
N8 C27 H27A . . 108.3 ?
C28 C27 H27A . . 108.3 ?
N8 C27 H27B . . 108.3 ?
C28 C27 H27B . . 108.3 ?
H27A C27 H27B . . 107.4 ?
C27 C28 H28A . . 109.5 ?
C27 C28 H28B . . 109.5 ?
H28A C28 H28B . . 109.5 ?
C27 C28 H28C . . 109.5 ?
H28A C28 H28C . . 109.5 ?
H28B C28 H28C . . 109.5 ?
N8 C29 C30 . . 114.2(2) ?
N8 C29 H29A . . 108.7 ?
C30 C29 H29A . . 108.7 ?
N8 C29 H29B . . 108.7 ?
C30 C29 H29B . . 108.7 ?
H29A C29 H29B . . 107.6 ?
C29 C30 H30A . . 109.5 ?
C29 C30 H30B . . 109.5 ?
H30A C30 H30B . . 109.5 ?
C29 C30 H30C . . 109.5 ?
H30A C30 H30C . . 109.5 ?
H30B C30 H30C . . 109.5 ?

loop_
_geom_bond_atom_site_label_1
_geom_bond_atom_site_label_2
_geom_bond_site_symmetry_2
_geom_bond_distance
_geom_bond_publ_flag
Ti1 N7 . 1.892(2) ?
Ti1 N8 . 1.897(2) ?
Ti1 N1 . 2.115(2) ?
Ti1 N4 . 2.117(2) ?
Ti1 N3 . 2.302(2) ?
Ti1 N6 . 2.302(2) ?
N1 C2 . 1.356(3) ?
N1 C1 . 1.365(3) ?
N2 C1 . 1.335(3) ?
N2 C3 . 1.363(3) ?
N3 C4 . 1.283(3) ?
N3 C5 . 1.482(3) ?
N4 C12 . 1.362(3) ?
N4 C13 . 1.362(3) ?
N5 C12 . 1.329(3) ?
N5 C14 . 1.354(3) ?
N6 C15 . 1.284(3) ?
N6 C16 . 1.480(3) ?
N7 C23 . 1.465(3) ?
N7 C25 . 1.471(3) ?
N8 C27 . 1.466(3) ?
N8 C29 . 1.471(3) ?
C1 C4 . 1.426(3) ?
C2 C3 . 1.365(4) ?
C2 H2 . 0.9300 ?
C3 H3 . 0.9300 ?
C4 H4 . 0.9300 ?
C5 C6 . 1.492(3) ?
C5 H5A . 0.9700 ?
C5 H5B . 0.9700 ?
C6 C7 . 1.370(3) ?
C6 C11 . 1.379(4) ?
C7 C8 . 1.363(4) ?
C7 H7 . 0.9300 ?
C8 C9 . 1.337(5) ?
C8 H8 . 0.9300 ?
C9 C10 . 1.362(5) ?
C9 H9 . 0.9300 ?
C10 C11 . 1.398(5) ?
C10 H10 . 0.9300 ?
C11 H11 . 0.9300 ?
C12 C15 . 1.423(4) ?
C13 C14 . 1.366(4) ?
C13 H13 . 0.9300 ?
C14 H14 . 0.9300 ?
C15 H15 . 0.9300 ?
C16 C17 . 1.505(3) ?
C16 H16A . 0.9700 ?
C16 H16B . 0.9700 ?
C17 C22 . 1.366(3) ?
C17 C18 . 1.384(3) ?
C18 C19 . 1.377(4) ?
C18 H18 . 0.9300 ?
C19 C20 . 1.363(4) ?
C19 H19 . 0.9300 ?
C20 C21 . 1.367(4) ?
C20 H20 . 0.9300 ?
C21 C22 . 1.382(4) ?
C21 H21 . 0.9300 ?
C22 H22 . 0.9300 ?
C23 C24 . 1.514(4) ?
C23 H23A . 0.9700 ?
C23 H23B . 0.9700 ?
C24 H24A . 0.9600 ?
C24 H24B . 0.9600 ?
C24 H24C . 0.9600 ?
C25 C26 . 1.523(4) ?
C25 H25A . 0.9700 ?
C25 H25B . 0.9700 ?
C26 H26A . 0.9600 ?
C26 H26B . 0.9600 ?
C26 H26C . 0.9600 ?
C27 C28 . 1.514(4) ?
C27 H27A . 0.9700 ?
C27 H27B . 0.9700 ?
C28 H28A . 0.9600 ?
C28 H28B . 0.9600 ?
C28 H28C . 0.9600 ?
C29 C30 . 1.516(4) ?
C29 H29A . 0.9700 ?
C29 H29B . 0.9700 ?
C30 H30A . 0.9600 ?
C30 H30B . 0.9600 ?
C30 H30C . 0.9600 ?

loop_
_geom_torsion_atom_site_label_1
_geom_torsion_atom_site_label_2
_geom_torsion_atom_site_label_3
_geom_torsion_atom_site_label_4
_geom_torsion_site_symmetry_1
_geom_torsion_site_symmetry_2
_geom_torsion_site_symmetry_3
_geom_torsion_site_symmetry_4
_geom_torsion
_geom_torsion_publ_flag
N7 Ti1 N1 C2 . . . . -84.9(3) ?
N8 Ti1 N1 C2 . . . . 18.2(3) ?
N4 Ti1 N1 C2 . . . . 146.2(3) ?
N3 Ti1 N1 C2 . . . . -173.7(3) ?
N6 Ti1 N1 C2 . . . . 113.5(3) ?
N7 Ti1 N1 C1 . . . . 82.46(18) ?
N8 Ti1 N1 C1 . . . . -174.42(17) ?
N4 Ti1 N1 C1 . . . . -46.4(3) ?
N3 Ti1 N1 C1 . . . . -6.32(16) ?
N6 Ti1 N1 C1 . . . . -79.08(17) ?
N7 Ti1 N3 C4 . . . . -93.32(18) ?
N8 Ti1 N3 C4 . . . . 54.8(4) ?
N1 Ti1 N3 C4 . . . . 4.14(17) ?
N4 Ti1 N3 C4 . . . . 171.75(18) ?
N6 Ti1 N3 C4 . . . . 98.12(18) ?
N7 Ti1 N3 C5 . . . . 91.0(2) ?
N8 Ti1 N3 C5 . . . . -120.8(3) ?
N1 Ti1 N3 C5 . . . . -171.5(2) ?
N4 Ti1 N3 C5 . . . . -3.9(2) ?
N6 Ti1 N3 C5 . . . . -77.5(2) ?
N7 Ti1 N4 C12 . . . . -166.58(17) ?
N8 Ti1 N4 C12 . . . . 90.43(18) ?
N1 Ti1 N4 C12 . . . . -37.4(3) ?
N3 Ti1 N4 C12 . . . . -75.79(17) ?
N6 Ti1 N4 C12 . . . . -3.30(16) ?
N7 Ti1 N4 C13 . . . . 23.5(3) ?
N8 Ti1 N4 C13 . . . . -79.5(3) ?
N1 Ti1 N4 C13 . . . . 152.7(3) ?
N3 Ti1 N4 C13 . . . . 114.3(3) ?
N6 Ti1 N4 C13 . . . . -173.2(3) ?
N7 Ti1 N6 C15 . . . . 59.2(3) ?
N8 Ti1 N6 C15 . . . . -95.02(18) ?
N1 Ti1 N6 C15 . . . . 169.74(18) ?
N4 Ti1 N6 C15 . . . . 0.48(17) ?
N3 Ti1 N6 C15 . . . . 95.51(18) ?
N7 Ti1 N6 C16 . . . . -110.1(3) ?
N8 Ti1 N6 C16 . . . . 95.6(2) ?
N1 Ti1 N6 C16 . . . . 0.4(2) ?
N4 Ti1 N6 C16 . . . . -168.9(2) ?
N3 Ti1 N6 C16 . . . . -73.9(2) ?
N8 Ti1 N7 C23 . . . . 146.5(2) ?
N1 Ti1 N7 C23 . . . . -116.4(2) ?
N4 Ti1 N7 C23 . . . . 48.5(2) ?
N3 Ti1 N7 C23 . . . . -41.8(2) ?
N6 Ti1 N7 C23 . . . . -7.2(4) ?
N8 Ti1 N7 C25 . . . . -45.04(19) ?
N1 Ti1 N7 C25 . . . . 52.04(19) ?
N4 Ti1 N7 C25 . . . . -143.04(18) ?
N3 Ti1 N7 C25 . . . . 126.72(18) ?
N6 Ti1 N7 C25 . . . . 161.2(2) ?
N7 Ti1 N8 C27 . . . . 151.9(2) ?
N1 Ti1 N8 C27 . . . . 53.1(2) ?
N4 Ti1 N8 C27 . . . . -111.6(2) ?
N3 Ti1 N8 C27 . . . . 4.6(4) ?
N6 Ti1 N8 C27 . . . . -36.7(2) ?
N7 Ti1 N8 C29 . . . . -42.4(2) ?
N1 Ti1 N8 C29 . . . . -141.14(18) ?
N4 Ti1 N8 C29 . . . . 54.19(19) ?
N3 Ti1 N8 C29 . . . . 170.3(3) ?
N6 Ti1 N8 C29 . . . . 129.06(18) ?
C3 N2 C1 N1 . . . . 0.1(3) ?
C3 N2 C1 C4 . . . . -179.8(3) ?
C2 N1 C1 N2 . . . . -0.1(3) ?
Ti1 N1 C1 N2 . . . . -171.77(16) ?
C2 N1 C1 C4 . . . . 179.8(2) ?
Ti1 N1 C1 C4 . . . . 8.1(3) ?
C1 N1 C2 C3 . . . . 0.1(3) ?
Ti1 N1 C2 C3 . . . . 168.4(2) ?
C1 N2 C3 C2 . . . . 0.0(3) ?
N1 C2 C3 N2 . . . . 0.0(3) ?
C5 N3 C4 C1 . . . . 174.6(2) ?
Ti1 N3 C4 C1 . . . . -1.4(3) ?
N2 C1 C4 N3 . . . . 175.6(2) ?
N1 C1 C4 N3 . . . . -4.3(4) ?
C4 N3 C5 C6 . . . . 6.5(4) ?
Ti1 N3 C5 C6 . . . . -178.21(17) ?
N3 C5 C6 C7 . . . . 87.1(3) ?
N3 C5 C6 C11 . . . . -92.4(3) ?
C11 C6 C7 C8 . . . . 0.4(4) ?
C5 C6 C7 C8 . . . . -179.0(3) ?
C6 C7 C8 C9 . . . . -0.3(5) ?
C7 C8 C9 C10 . . . . 0.1(6) ?
C8 C9 C10 C11 . . . . 0.1(6) ?
C7 C6 C11 C10 . . . . -0.3(4) ?
C5 C6 C11 C10 . . . . 179.2(3) ?
C9 C10 C11 C6 . . . . 0.0(5) ?
C14 N5 C12 N4 . . . . 0.7(3) ?
C14 N5 C12 C15 . . . . -179.1(3) ?
C13 N4 C12 N5 . . . . -0.8(3) ?
Ti1 N4 C12 N5 . . . . -174.10(17) ?
C13 N4 C12 C15 . . . . 179.0(2) ?
Ti1 N4 C12 C15 . . . . 5.7(3) ?
C12 N4 C13 C14 . . . . 0.5(3) ?
Ti1 N4 C13 C14 . . . . 171.3(2) ?
C12 N5 C14 C13 . . . . -0.4(3) ?
N4 C13 C14 N5 . . . . -0.1(3) ?
C16 N6 C15 C12 . . . . 173.1(2) ?
Ti1 N6 C15 C12 . . . . 2.3(3) ?
N5 C12 C15 N6 . . . . 174.4(3) ?
N4 C12 C15 N6 . . . . -5.4(4) ?
C15 N6 C16 C17 . . . . 104.0(3) ?
Ti1 N6 C16 C17 . . . . -87.1(3) ?
N6 C16 C17 C22 . . . . 119.2(3) ?
N6 C16 C17 C18 . . . . -60.9(3) ?
C22 C17 C18 C19 . . . . 0.5(4) ?
C16 C17 C18 C19 . . . . -179.5(3) ?
C17 C18 C19 C20 . . . . -0.3(5) ?
C18 C19 C20 C21 . . . . -0.5(5) ?
C19 C20 C21 C22 . . . . 1.0(5) ?
C18 C17 C22 C21 . . . . 0.1(4) ?
C16 C17 C22 C21 . . . . -180.0(3) ?
C20 C21 C22 C17 . . . . -0.9(5) ?
C25 N7 C23 C24 . . . . 52.2(3) ?
Ti1 N7 C23 C24 . . . . -138.8(2) ?
C23 N7 C25 C26 . . . . 61.8(3) ?
Ti1 N7 C25 C26 . . . . -108.1(2) ?
C29 N8 C27 C28 . . . . 54.1(3) ?
Ti1 N8 C27 C28 . . . . -139.3(2) ?
C27 N8 C29 C30 . . . . 60.6(3) ?
Ti1 N8 C29 C30 . . . . -106.9(3) ?
